data_6000655
loop_
_publ_author_name
'Andersen, A. M. K.'
'Norby, P.'
'Hanson, J. C.'
'Vogt, T.'

_publ_section_title
;
 Preparation and characterization of a new 3-dimensional zirconium
 hydrogen phosphate, tau-Zr(HPO4)(2). Determination of the complete
 crystal structure combining synchrotron x-ray single-crystal diffraction
 and neutron powder diffraction
;
_journal_name_full 'Inorganic Chemistry'
_journal_page_first 876
_journal_page_last 881
_journal_paper_doi 10.1021/ic971060h
_journal_volume 37
_journal_year 1998
_chemical_formula_sum 'H2 O8 P2 Zr'
_space_group_name_H-M_alt 'I 41 c d'
_cell_angle_alpha 90.000
_cell_angle_beta 90.000
_cell_angle_gamma 90.000
_cell_length_a 11.2590
_cell_length_b 11.2590
_cell_length_c 10.7640
_cell_volume 1364.50
_cod_database_code 6000655

loop_
_atom_site_label
_atom_site_fract_x
_atom_site_fract_y
_atom_site_fract_z
? ? ? ?
